data_2019656
loop_
_publ_author_name
'Matulkov\'a, Irena'
'C\'isa\<rov\'a, Ivana'
'N\<emec, Ivan'
'F\'abry, Jan'

_publ_section_title
;
 Comparison of the hydrogen-bond patterns in 2-amino-1,3,4-thiadiazolium
 hydrogen oxalate, 2-amino-1,3,4-thiadiazole--succinic acid (1/2),
 2-amino-1,3,4-thiadiazole--glutaric acid (1/1) and
 2-amino-1,3,4-thiadiazole--adipic acid (1/1)
;
_journal_coeditor_code FM3021
_journal_issue 10
_journal_name_full 'Acta Crystallographica Section C'
_journal_page_first 927
_journal_page_last 933
_journal_paper_doi 10.1107/S2053229614018269
_journal_volume 70
_journal_year 2014
_chemical_formula_iupac 'C2 H3 N3 S1 , 2C4 H6 O4'
_chemical_formula_moiety 'C2 H3 N3 S1, 2(C4 H6 O4)'
_chemical_formula_sum 'C10 H15 N3 O8 S'
_chemical_formula_weight 337.35
_chemical_name_systematic
;
2-Amino-1,3,4-thiadiazole--succinic acid (1/2)
;
_space_group_IT_number 14
_symmetry_cell_setting monoclinic
_symmetry_space_group_name_Hall '-P 2ybc'
_symmetry_space_group_name_H-M 'P 1 21/c 1'
_cell_angle_alpha 90
_cell_angle_beta 96.3750(10)
_cell_angle_gamma 90
_cell_formula_units_Z 4
_cell_length_a 11.9022(3)
_cell_length_b 5.3284(2)
_cell_length_c 14.3267(4)
_cell_measurement_reflns_used 3671
_cell_measurement_temperature 150(2)
_cell_measurement_theta_max 27.44
_cell_measurement_theta_min 3.17
_cell_volume 902.98(5)
_computing_cell_refinement 'SAINT (Bruker, 2013)'
_computing_data_collection 'APEX2 (Bruker, 2013)'
_computing_data_reduction 'SAINT (Bruker, 2013)'
_computing_molecular_graphics
;
DIAMOND (Brandenburg & Putz, 2005), PLATON (Spek, 2009) and
JANA2006 (Pet\<r\'i\<cek <i>et al.</i>, 2014)
;
_computing_publication_material 'JANA2006 (Pet\<r\'i\<cek <i>et al.</i>, 2014)'
_computing_structure_refinement 'JANA2006 (Pet\<r\'i\<cek <i>et al.</i>, 2006)'
_computing_structure_solution 'SIR97 (Altomare <i>et al.</i>, 1999)'
_diffrn_ambient_temperature 150(2)
_diffrn_measured_fraction_theta_full 0.99
_diffrn_measured_fraction_theta_max 0.99
_diffrn_measurement_device_type 'Bruker APEXII CCD area-detector'
_diffrn_measurement_method '\f and \w'
_diffrn_radiation_monochromator graphite
_diffrn_radiation_source 'fine-focus sealed tube'
_diffrn_radiation_type 'Mo K\a'
_diffrn_radiation_wavelength 0.71073
_diffrn_reflns_av_R_equivalents 0.0169
_diffrn_reflns_av_sigmaI/netI 0.016
_diffrn_reflns_limit_h_max 15
_diffrn_reflns_limit_h_min -15
_diffrn_reflns_limit_k_max 6
_diffrn_reflns_limit_k_min -6
_diffrn_reflns_limit_l_max 18
_diffrn_reflns_limit_l_min -18
_diffrn_reflns_number 7307
_diffrn_reflns_theta_full 27.51
_diffrn_reflns_theta_max 27.51
_diffrn_reflns_theta_min 2.86
_diffrn_standards_number 0
_exptl_absorpt_coefficient_mu 0.432
_exptl_absorpt_correction_T_max 0.9451
_exptl_absorpt_correction_T_min 0.8670
_exptl_absorpt_correction_type multi-scan
_exptl_absorpt_process_details '(SADABS; Bruker, 2013)'
_exptl_crystal_colour colourless
_exptl_crystal_density_diffrn 2.4811
_exptl_crystal_description prism
_exptl_crystal_F_000 456
_exptl_crystal_size_max 0.42
_exptl_crystal_size_mid 0.20
_exptl_crystal_size_min 0.16
_refine_diff_density_max 0.33
_refine_diff_density_min -0.24
_refine_ls_extinction_method none
_refine_ls_goodness_of_fit_ref 2.23
_refine_ls_hydrogen_treatment mixed
_refine_ls_number_constraints 21
_refine_ls_number_parameters 142
_refine_ls_number_reflns 2059
_refine_ls_number_restraints 2
_refine_ls_R_factor_all 0.0349
_refine_ls_R_factor_gt 0.0300
_refine_ls_shift/su_max 0.0151
_refine_ls_shift/su_mean 0.0012
_refine_ls_structure_factor_coef Fsqd
_refine_ls_weighting_details 'w = 1/(\s^2^(I)+0.0004I^2^)'
_refine_ls_weighting_scheme sigma
_refine_ls_wR_factor_gt 0.0781
_refine_ls_wR_factor_ref 0.0810
_reflns_number_gt 1802
_reflns_number_total 2059
_reflns_threshold_expression I>3\s(I)
_cod_data_source_file fm3021sup1.cif
_cod_data_source_block II
_cod_depositor_comments 'Adding full bibliography for 2019655--2019658.cif.'
_cod_original_sg_symbol_H-M 'P 21/c'
_cod_database_code 2019656
_cod_database_fobs_code 2019656

loop_
_symmetry_equiv_pos_site_id
_symmetry_equiv_pos_as_xyz
1 x,y,z
2 -x,y+1/2,-z+1/2
3 -x,-y,-z
4 x,-y+1/2,z+1/2

loop_
_atom_site_type_symbol
_atom_site_label
_atom_site_fract_x
_atom_site_fract_y
_atom_site_fract_z
_atom_site_U_iso_or_equiv
_atom_site_adp_type
_atom_site_calc_flag
_atom_site_occupancy
S S1 0.21112(3) 0.42956(7) 0.31351(3) 0.02313(13) Uani d 1
C C1 0.16065(12) 0.6838(3) 0.24681(11) 0.0235(5) Uani d 1
H H1C1 0.0986(12) 0.783(3) 0.2648(11) 0.0282 Uiso d 1
N N1 0.21467(9) 0.7284(2) 0.17521(8) 0.0207(4) Uani d 1
N N2 0.30255(9) 0.5626(2) 0.16689(8) 0.0179(4) Uani d 1
C C2 0.31147(11) 0.3944(3) 0.23516(9) 0.0172(4) Uani d 1
N N3 0.39064(11) 0.2166(2) 0.24449(9) 0.0250(4) Uani d 1
H H1N3 0.3916(13) 0.095(2) 0.2880(9) 0.03 Uiso d 1
H H2N3 0.4434(11) 0.218(3) 0.2049(9) 0.03 Uiso d 1
C C3 0.45445(10) 0.5775(2) 0.51965(9) 0.0154(4) Uani d 1
H H1C3 0.389845 0.467865 0.530056 0.0185 Uiso d 1
H H2C3 0.483816 0.643239 0.582263 0.0185 Uiso d 1
C C4 0.41353(10) 0.7917(3) 0.45670(9) 0.0141(4) Uani d 1
O O1 0.43435(7) 0.80915(19) 0.37551(6) 0.0188(3) Uani d 1
O O2 0.35066(8) 0.96516(19) 0.49118(7) 0.0187(3) Uani d 1
H H1O2 0.3419(13) 0.947(3) 0.5536(12) 0.028 Uiso d 1
C C5 0.04858(10) 0.4182(3) -0.01168(10) 0.0188(4) Uani d 1
H H1C5 0.115705 0.524276 -0.017612 0.0226 Uiso d 1
H H2C5 0.028961 0.339486 -0.073956 0.0226 Uiso d 1
C C6 0.07850(11) 0.2177(3) 0.06046(10) 0.0173(4) Uani d 1
O O3 0.16923(9) 0.0877(2) 0.04430(8) 0.0272(4) Uani d 1
H H1O3 0.1828(14) -0.030(3) 0.0871(13) 0.0408 Uiso d 1
O O4 0.02640(9) 0.1755(2) 0.12657(8) 0.0314(4) Uani d 1

loop_
_atom_site_aniso_label
_atom_site_aniso_U_11
_atom_site_aniso_U_22
_atom_site_aniso_U_33
_atom_site_aniso_U_12
_atom_site_aniso_U_13
_atom_site_aniso_U_23
_atom_site_aniso_type_symbol
S1 0.0244(2) 0.0282(2) 0.0179(2) -0.00497(16) 0.00756(14) 0.00321(15) S
C1 0.0228(7) 0.0245(9) 0.0240(8) -0.0012(6) 0.0061(6) -0.0008(6) C
N1 0.0206(6) 0.0187(7) 0.0232(7) 0.0033(5) 0.0047(5) 0.0023(5) N
N2 0.0207(6) 0.0161(7) 0.0174(6) 0.0012(5) 0.0046(5) 0.0036(5) N
C2 0.0179(6) 0.0185(8) 0.0152(7) -0.0040(6) 0.0013(5) 0.0009(6) C
N3 0.0280(7) 0.0231(7) 0.0253(7) 0.0045(6) 0.0089(5) 0.0099(6) N
C3 0.0187(6) 0.0145(7) 0.0134(7) 0.0013(5) 0.0036(5) 0.0019(5) C
C4 0.0121(6) 0.0126(7) 0.0173(7) -0.0033(5) 0.0009(5) -0.0006(5) C
O1 0.0227(5) 0.0198(6) 0.0145(5) 0.0028(4) 0.0045(4) 0.0034(4) O
O2 0.0231(5) 0.0167(5) 0.0169(5) 0.0051(4) 0.0051(4) 0.0004(4) O
C5 0.0182(6) 0.0186(8) 0.0198(7) 0.0026(6) 0.0033(5) 0.0009(6) C
C6 0.0157(6) 0.0166(8) 0.0195(7) -0.0012(6) 0.0018(5) -0.0013(6) C
O3 0.0275(5) 0.0270(7) 0.0288(6) 0.0131(5) 0.0108(5) 0.0105(5) O
O4 0.0315(6) 0.0334(7) 0.0321(7) 0.0118(5) 0.0157(5) 0.0126(5) O

loop_
_atom_type_symbol
_atom_type_scat_dispersion_real
_atom_type_scat_dispersion_imag
_atom_type_scat_source
C 0.003 0.002 'International Tables Vol C tables 4.2.6.8 and 6.1.1.1'
H 0.000 0.000 'International Tables Vol C tables 4.2.6.8 and 6.1.1.1'
N 0.006 0.003 'International Tables Vol C tables 4.2.6.8 and 6.1.1.1'
O 0.011 0.006 'International Tables Vol C tables 4.2.6.8 and 6.1.1.1'
S 0.125 0.123 'International Tables Vol C tables 4.2.6.8 and 6.1.1.1'

loop_
_geom_angle_atom_site_label_1
_geom_angle_atom_site_label_2
_geom_angle_atom_site_label_3
_geom_angle_site_symmetry_1
_geom_angle_site_symmetry_3
_geom_angle
_geom_angle_publ_flag
S1 C1 H1C1 . . 120.7(10) no
S1 C1 N1 . . 114.25(11) no
H1C1 C1 N1 . . 125.0(10) no
C1 N1 N2 . . 113.47(12) no
N1 N2 C2 . . 111.61(12) no
N1 N2 H1O2 . 4_564 112.5(5) no
C2 N2 H1O2 . 4_564 131.5(5) no
S1 C2 N2 . . 113.60(10) no
S1 C2 N3 . . 122.74(11) no
N2 C2 N3 . . 123.65(13) no
C2 N3 H1N3 . . 122.5(10) no
C2 N3 H2N3 . . 118.0(10) no
H1N3 N3 H2N3 . . 119.6(14) no
C3 C3 H1C3 3_666 . 109.47 no
C3 C3 H2C3 3_666 . 109.47 no
C3 C3 C4 3_666 . 112.80(11) no
H1C3 C3 H2C3 . . 105.92 no
H1C3 C3 C4 . . 109.47 no
H2C3 C3 C4 . . 109.47 no
C3 C4 O1 . . 122.95(12) no
C3 C4 O2 . . 117.85(12) no
O1 C4 O2 . . 119.19(12) no
C4 O2 H1O2 . . 114.9(10) no
N2 H1o2 O2 4_565 . 170.0(15) no
C5 C5 H1C5 3_565 . 109.47 no
C5 C5 H2C5 3_565 . 109.47 no
C5 C5 C6 3_565 . 112.69(12) no
H1C5 C5 H2C5 . . 106.04 no
H1C5 C5 C6 . . 109.47 no
H2C5 C5 C6 . . 109.47 no
C5 C6 O3 . . 112.79(12) no
C5 C6 O4 . . 124.64(12) no
O3 C6 O4 . . 122.57(13) no
C6 O3 H1O3 . . 109.9(12) no

loop_
_geom_bond_atom_site_label_1
_geom_bond_atom_site_label_2
_geom_bond_site_symmetry_2
_geom_bond_distance
_geom_bond_publ_flag
S1 C1 . 1.7266(16) no
S1 C2 . 1.7376(14) no
C1 H1C1 . 0.966(16) no
C1 N1 . 1.292(2) no
N1 N2 . 1.3843(16) no
N2 C2 . 1.3220(18) no
C2 N3 . 1.3326(19) no
N3 H1N3 . 0.900(13) no
N3 H2N3 . 0.892(14) no
H1N3 H2N3 . 1.55(2) no
C3 C3 3_666 1.5198(18) no
C3 H1C3 . 0.99 no
C3 H2C3 . 0.99 no
C3 C4 . 1.5021(18) no
H1C3 H2C3 . 1.5805 no
C4 O1 . 1.2194(16) no
C4 O2 . 1.3192(17) no
O2 H1O2 . 0.917(17) no
C5 C5 3_565 1.5152(19) no
C5 H1C5 . 0.99 no
C5 H2C5 . 0.99 no
C5 C6 . 1.5013(19) no
H1C5 H2C5 . 1.5818 no
C6 O3 . 1.3248(17) no
C6 O4 . 1.2094(18) no
O3 H1O3 . 0.880(18) no
S1 O3 4_555 3.3995(12) no
S1 O4 2_555 3.3145(12) no

loop_
_geom_hbond_atom_site_label_D
_geom_hbond_atom_site_label_H
_geom_hbond_atom_site_label_A
_geom_hbond_site_symmetry_A
_geom_hbond_distance_DH
_geom_hbond_distance_HA
_geom_hbond_distance_DA
_geom_hbond_angle_DHA
_geom_hbond_publ_flag
O2 H1O2 N2 4_565 0.909(17) 1.747(17) 2.6470(16) 170.1(15) yes
O3 H1O3 N1 1_545 0.873(18) 1.820(18) 2.6926(16) 178.4(17) yes
N3 H1N3 O1 1_545 0.900(13) 2.001(13) 2.8794(16) 164.9(14) yes
N3 H2N3 O1 2_645 0.893(14) 2.012(14) 2.8869(17) 166.1(15) yes
C1 H1C1 O4 2_555 0.965(16) 2.340(16) 3.0243(19) 127.3(12) yes

loop_
_geom_torsion_atom_site_label_1
_geom_torsion_atom_site_label_2
_geom_torsion_atom_site_label_3
_geom_torsion_atom_site_label_4
_geom_torsion
_geom_torsion_publ_flag
C5 C6 O3 H1O3 -178.5(12) no
C3 C4 O2 H1o2 4.9(11) no
